data_8101861
loop_
_publ_author_name
'Su, H.'
'Wen, Y.-H.'
'Feng, Y.-L.'

_publ_section_title
;
Crystal structure of aquaphenanthroline(pyridine-2,6-dicarboxylato)
cobalt(II) pyridine-2,6-dicarboxylic acid monosolvate tetrahydrate, 
[Co(H~2~O)(C~12~H~8~N~2~){NC~5~H~3~(COO)~2~}] &#x00B7; NC~5~H~3~(COOH)~2~ 
&#x00B7; 4H~2~O
;
_journal_issue 4
_journal_name_full 'Zeitschrift f\"ur Kristallographie - New Crystal Structures'
_journal_page_first 560
_journal_page_last 562
_journal_volume 220
_journal_year 2005
_chemical_formula_moiety 'C19 H13 Co N3 O5, C7 H5 N O4, 4(H2 O)'
_chemical_formula_structural '[Co(H2O)(phen)(pdc)] &#x00B7; H2pdc &#x00B7; 4H2O'
_chemical_formula_sum 'C26 H26 Co N4 O13'
_chemical_formula_weight 661.44
_chemical_name_systematic
; aquaphenanthroline(pyridine-2,6-dicarboxylato)cobalt(II) 
  pyridine-2,6-dicarboxylic acid monosolvate tetrahydrate
;
_space_group_IT_number 2
_symmetry_cell_setting triclinic
_symmetry_space_group_name_Hall '-P 1'
_symmetry_space_group_name_H-M 'P -1'
_atom_sites_solution_hydrogens geom
_atom_sites_solution_primary direct
_atom_sites_solution_secondary difmap
_audit_creation_method SHELXL-97
_cell_angle_alpha 76.6070(10)
_cell_angle_beta 82.2180(10)
_cell_angle_gamma 77.6220(10)
_cell_formula_units_Z 2
_cell_length_a 9.8368(3)
_cell_length_b 11.6034(3)
_cell_length_c 12.9067(3)
_cell_measurement_reflns_used 3638
_cell_measurement_temperature 298(2)
_cell_measurement_theta_max 25.17
_cell_measurement_theta_min 1.63
_cell_volume 1394.09(6)
_computing_cell_refinement 'SMART and SAINT (Siemens, 1994)'
_computing_data_collection 'SMART (Siemens, 1996)'
_computing_data_reduction 'XPREP in SHELXTL (Siemens, 1994)'
_computing_molecular_graphics SHELXTL
_computing_publication_material SHELXTL
_computing_structure_refinement SHELXTL
_computing_structure_solution SHELXTL
_diffrn_ambient_temperature 298(2)
_diffrn_measured_fraction_theta_full 0.983
_diffrn_measured_fraction_theta_max 0.983
_diffrn_measurement_device_type 'Siemens SMART CCD'
_diffrn_measurement_method phi/omega
_diffrn_radiation_monochromator graphite
_diffrn_radiation_source 'fine-focus sealed tube'
_diffrn_radiation_type MoK\a
_diffrn_radiation_wavelength 0.71073
_diffrn_reflns_av_R_equivalents 0.0391
_diffrn_reflns_av_sigmaI/netI 0.0816
_diffrn_reflns_limit_h_max 11
_diffrn_reflns_limit_h_min -9
_diffrn_reflns_limit_k_max 13
_diffrn_reflns_limit_k_min -11
_diffrn_reflns_limit_l_max 15
_diffrn_reflns_limit_l_min -14
_diffrn_reflns_number 7345
_diffrn_reflns_theta_full 25.17
_diffrn_reflns_theta_max 25.17
_diffrn_reflns_theta_min 1.63
_diffrn_standards_decay_% none
_diffrn_standards_interval_count none
_diffrn_standards_interval_time none
_diffrn_standards_number none
_exptl_absorpt_coefficient_mu 0.692
_exptl_absorpt_correction_T_max 0.813
_exptl_absorpt_correction_T_min 0.767
_exptl_absorpt_correction_type empirical
_exptl_absorpt_process_details 'SADABS (Sheldrick, 1996)'
_exptl_crystal_colour pink
_exptl_crystal_density_diffrn 1.576
_exptl_crystal_density_method 'not measured'
_exptl_crystal_description prism
_exptl_crystal_F_000 682
_exptl_crystal_size_max 0.48
_exptl_crystal_size_mid 0.32
_exptl_crystal_size_min 0.30
_refine_diff_density_max 0.692
_refine_diff_density_min -0.515
_refine_diff_density_rms 0.087
_refine_ls_extinction_method none
_refine_ls_goodness_of_fit_ref 1.107
_refine_ls_hydrogen_treatment mixed
_refine_ls_matrix_type full
_refine_ls_number_parameters 433
_refine_ls_number_reflns 4920
_refine_ls_number_restraints 15
_refine_ls_restrained_S_all 1.105
_refine_ls_R_factor_gt 0.0748
_refine_ls_shift/su_max 0.011
_refine_ls_shift/su_mean 0.001
_refine_ls_structure_factor_coef Fsqd
_refine_ls_weighting_details 'calc w=1/[\s^2^(Fo^2^)+(0.0480P)^2^+3.8119P] where P=(Fo^2^+2Fc^2^)/3'
_refine_ls_weighting_scheme calc
_refine_ls_wR_factor_gt 0.1539
_refine_ls_wR_factor_ref 0.1800
_reflns_number_gt 3524
_reflns_number_total 4920
_reflns_threshold_expression >2sigma(I)
_cod_data_source_file 1267-1640.cff
_cod_data_source_block '[Co(pdc)(phen)(H2O)]&#x00B7;H2pdc&#x00B7;4H2O'
_cod_depositor_comments
;
The following automatic conversions were performed:
'_symmetry_cell_setting' value 'Triclinic' changed to 'triclinic'
according to '/home/saulius/struct/CIF-dictionaries/cif_core.dic'
dictionary named 'cif_core.dic' version 2.4.1 from 2010-06-29.

Automatic conversion script
Id: cif_fix_enum 1555 2011-01-17 13:19:09Z saulius 
;
_cod_original_sg_symbol_H-M P-1
_cod_database_code 8101861
_refine_ls_r_factor_ref 0.1143

loop_
_symmetry_equiv_pos_as_xyz
'x, y, z'
'-x, -y, -z'

loop_
_atom_site_label
_atom_site_type_symbol
_atom_site_fract_x
_atom_site_fract_y
_atom_site_fract_z
_atom_site_U_iso_or_equiv
_atom_site_adp_type
_atom_site_occupancy
_atom_site_symmetry_multiplicity
_atom_site_Wyckoff_symbol
_atom_site_calc_flag
_atom_site_refinement_flags
_atom_site_disorder_assembly
_atom_site_disorder_group
Co1 Co 0.64316(5) 0.61078(5) -0.28155(4) 0.03442(14) Uani 1 2 i d . . .
C1 C 0.4431(4) 0.7296(3) -0.4587(3) 0.0427(11) Uani 1 2 i d . . .
H1A H 0.3895 0.7712 -0.4091 0.051 Uiso 1 2 i calc R . .
C2 C 0.3990(5) 0.7521(4) -0.5610(3) 0.0496(12) Uani 1 2 i d . . .
H2A H 0.3174 0.8071 -0.5786 0.060 Uiso 1 2 i calc R . .
C3 C 0.4771(5) 0.6924(4) -0.6346(3) 0.0525(12) Uani 1 2 i d . . .
H3A H 0.4491 0.7066 -0.7031 0.063 Uiso 1 2 i calc R . .
C4 C 0.5994(4) 0.6099(4) -0.6072(3) 0.0395(10) Uani 1 2 i d . . .
C5 C 0.6854(5) 0.5405(4) -0.6777(3) 0.0538(12) Uani 1 2 i d . . .
H5A H 0.6632 0.5530 -0.7477 0.065 Uiso 1 2 i calc R . .
C6 C 0.7966(5) 0.4582(4) -0.6458(3) 0.0544(12) Uani 1 2 i d . . .
H6A H 0.8494 0.4138 -0.6938 0.065 Uiso 1 2 i calc R . .
C7 C 0.8374(4) 0.4362(4) -0.5387(3) 0.0433(11) Uani 1 2 i d . . .
C8 C 0.9498(5) 0.3502(4) -0.4995(3) 0.0499(12) Uani 1 2 i d . . .
H8A H 1.0068 0.3032 -0.5439 0.060 Uiso 1 2 i calc R . .
C9 C 0.9768(5) 0.3345(4) -0.3960(4) 0.0526(13) Uani 1 2 i d . . .
H9A H 1.0508 0.2758 -0.3685 0.063 Uiso 1 2 i calc R . .
C10 C 0.8916(4) 0.4081(4) -0.3314(3) 0.0436(11) Uani 1 2 i d . . .
H10A H 0.9119 0.3977 -0.2611 0.052 Uiso 1 2 i calc R . .
C11 C 0.7561(4) 0.5052(3) -0.4687(3) 0.0351(10) Uani 1 2 i d . . .
C12 C 0.6360(4) 0.5908(3) -0.5015(3) 0.0377(10) Uani 1 2 i d . . .
C13 C 0.8254(4) 0.6588(3) -0.1422(3) 0.0312(9) Uani 1 2 i d . . .
C14 C 0.8796(4) 0.6547(4) -0.0483(3) 0.0390(10) Uani 1 2 i d . . .
H14A H 0.9379 0.7068 -0.0450 0.047 Uiso 1 2 i calc R . .
C15 C 0.8443(4) 0.5701(4) 0.0416(3) 0.0413(11) Uani 1 2 i d . . .
H15A H 0.8783 0.5664 0.1063 0.050 Uiso 1 2 i calc R . .
C16 C 0.7598(4) 0.4921(3) 0.0357(3) 0.0360(10) Uani 1 2 i d . . .
H16A H 0.7374 0.4346 0.0953 0.043 Uiso 1 2 i calc R . .
C17 C 0.7093(4) 0.5014(3) -0.0611(3) 0.0320(9) Uani 1 2 i d . . .
C18 C 0.8489(4) 0.7448(3) -0.2469(3) 0.0397(11) Uani 1 2 i d . . .
C19 C 0.6128(4) 0.4294(3) -0.0855(3) 0.0313(9) Uani 1 2 i d . . .
C20 C 0.3055(4) 0.0743(3) -0.0552(3) 0.0350(10) Uani 1 2 i d . . .
C21 C 0.2746(5) 0.0956(4) -0.1605(3) 0.0492(12) Uani 1 2 i d . . .
H21A H 0.3070 0.1564 -0.2121 0.059 Uiso 1 2 i calc R . .
C22 C 0.1954(5) 0.0249(4) -0.1862(3) 0.0561(13) Uani 1 2 i d . . .
H22A H 0.1728 0.0376 -0.2561 0.067 Uiso 1 2 i calc R . .
C23 C 0.1486(4) -0.0660(4) -0.1084(3) 0.0508(12) Uani 1 2 i d . . .
H23A H 0.0956 -0.1156 -0.1250 0.061 Uiso 1 2 i calc R . .
C24 C 0.1835(4) -0.0799(3) -0.0056(3) 0.0382(10) Uani 1 2 i d . . .
C25 C 0.3928(4) 0.1440(3) -0.0171(3) 0.0383(10) Uani 1 2 i d . . .
C26 C 0.1361(4) -0.1750(4) 0.0829(3) 0.0466(11) Uani 1 2 i d . . .
O1W O 0.4734(3) 0.7317(3) -0.2199(2) 0.0495(8) Uani 1 2 i d D . .
H1WA H 0.471(5) 0.729(3) -0.1560(10) 0.074 Uiso 1 2 i d D . .
H1WB H 0.478(4) 0.8012(15) -0.2498(19) 0.074 Uiso 1 2 i d D . .
O1 O 0.5699(3) 0.4596(2) -0.17694(19) 0.0385(7) Uani 1 2 i d . . .
O2W O 1.0974(6) 0.9330(5) -0.4256(4) 0.163(2) Uani 1 2 i d D . .
H2WA H 1.036(3) 0.9916(13) -0.410(5) 0.244 Uiso 1 2 i d D . .
H2WB H 1.062(3) 0.8752(14) -0.392(5) 0.244 Uiso 1 2 i d D . .
O2 O 0.5791(3) 0.3434(2) -0.0139(2) 0.0418(7) Uani 1 2 i d . . .
O3W O 0.7373(4) 0.8972(3) -0.5304(3) 0.0924(14) Uani 1 2 i d D . .
H3WA H 0.741(4) 0.859(2) -0.4693(14) 0.139 Uiso 1 2 i d D . .
H3WB H 0.772(3) 0.9561(16) -0.532(3) 0.139 Uiso 1 2 i d D . .
O3 O 0.9316(3) 0.8138(3) -0.2532(3) 0.0620(9) Uani 1 2 i d . . .
O4W O 0.4971(4) 0.9597(3) -0.3531(3) 0.0739(11) Uani 1 2 i d D . .
H4WA H 0.4363(16) 1.013(2) -0.381(2) 0.111 Uiso 1 2 i d D . .
H4WB H 0.5517(18) 0.996(2) -0.337(3) 0.111 Uiso 1 2 i d D . .
O4 O 0.7817(3) 0.7389(2) -0.3216(2) 0.0437(7) Uani 1 2 i d . . .
O5W O 0.2974(4) -0.0257(3) 0.2490(2) 0.0606(10) Uani 1 2 i d D . .
H5WA H 0.2265(17) 0.021(2) 0.264(2) 0.091 Uiso 1 2 i d D . .
H5WB H 0.342(2) 0.014(3) 0.202(2) 0.091 Uiso 1 2 i d D . .
O5 O 0.4181(3) 0.1252(2) 0.0754(2) 0.0477(8) Uani 1 2 i d . . .
O6 O 0.4401(3) 0.2257(2) -0.0929(2) 0.0490(8) Uani 1 2 i d . . .
H4A H 0.491(5) 0.270(4) -0.070(4) 0.074 Uiso 1 2 i d . . .
O7 O 0.0696(3) -0.2452(3) 0.0694(3) 0.0635(9) Uani 1 2 i d . . .
O8 O 0.1718(4) -0.1803(3) 0.1791(2) 0.0640(9) Uani 1 2 i d . . .
H7A H 0.210(4) -0.124(3) 0.178(3) 0.048 Uiso 1 2 i d . . .
N1 N 0.5579(3) 0.6516(3) -0.4288(2) 0.0365(8) Uani 1 2 i d . . .
N2 N 0.7846(3) 0.4909(3) -0.3653(2) 0.0361(8) Uani 1 2 i d . . .
N3 N 0.7418(3) 0.5844(3) -0.1466(2) 0.0312(8) Uani 1 2 i d . . .
N4 N 0.2604(3) -0.0117(3) 0.0212(2) 0.0360(8) Uani 1 2 i d . . .

loop_
_atom_site_aniso_label
_atom_site_aniso_U_11
_atom_site_aniso_U_22
_atom_site_aniso_U_33
_atom_site_aniso_U_23
_atom_site_aniso_U_13
_atom_site_aniso_U_12
Co1 0.0431(3) 0.0400(3) 0.0210(2) -0.00279(19) -0.0043(2) -0.0129(2)
C1 0.058(2) 0.035(2) 0.033(2) 0.0033(16) -0.0103(19) -0.0122(19)
C2 0.056(2) 0.056(2) 0.036(2) 0.0046(19) -0.0169(19) -0.017(2)
C3 0.065(2) 0.068(3) 0.032(2) 0.0022(19) -0.0186(19) -0.033(2)
C4 0.047(2) 0.057(2) 0.0184(17) -0.0005(16) -0.0023(16) -0.0277(18)
C5 0.062(3) 0.086(3) 0.0231(19) -0.0142(19) 0.0028(18) -0.036(2)
C6 0.074(3) 0.072(3) 0.029(2) -0.0252(18) 0.009(2) -0.031(2)
C7 0.047(2) 0.044(2) 0.041(2) -0.0123(17) 0.0108(18) -0.0194(18)
C8 0.061(3) 0.045(2) 0.047(2) -0.0166(18) 0.017(2) -0.022(2)
C9 0.051(2) 0.047(2) 0.055(3) -0.005(2) 0.005(2) -0.012(2)
C10 0.046(2) 0.047(2) 0.037(2) -0.0015(18) -0.0032(18) -0.0154(19)
C11 0.0381(19) 0.0408(19) 0.0297(19) -0.0055(15) 0.0007(16) -0.0188(16)
C12 0.049(2) 0.046(2) 0.0247(18) -0.0067(15) 0.0047(16) -0.0298(17)
C13 0.0309(18) 0.0313(18) 0.0335(19) -0.0078(15) -0.0043(15) -0.0085(15)
C14 0.0339(19) 0.049(2) 0.039(2) -0.0112(17) -0.0051(17) -0.0143(17)
C15 0.037(2) 0.060(2) 0.0289(19) -0.0120(17) -0.0109(16) -0.0071(19)
C16 0.040(2) 0.044(2) 0.0230(18) -0.0030(16) -0.0018(16) -0.0108(17)
C17 0.0349(19) 0.0367(19) 0.0245(17) -0.0057(15) -0.0014(15) -0.0086(16)
C18 0.041(2) 0.042(2) 0.035(2) -0.0039(17) 0.0028(17) -0.0156(18)
C19 0.0305(18) 0.0337(18) 0.0299(18) -0.0034(15) -0.0032(15) -0.0096(15)
C20 0.038(2) 0.0340(19) 0.0335(19) -0.0036(15) -0.0064(16) -0.0104(16)
C21 0.064(3) 0.052(2) 0.035(2) -0.0010(18) -0.008(2) -0.025(2)
C22 0.077(3) 0.063(3) 0.033(2) -0.004(2) -0.015(2) -0.025(2)
C23 0.054(2) 0.059(2) 0.047(2) -0.011(2) -0.011(2) -0.024(2)
C24 0.041(2) 0.0373(19) 0.040(2) -0.0081(16) -0.0077(17) -0.0121(17)
C25 0.041(2) 0.036(2) 0.038(2) -0.0054(17) -0.0002(17) -0.0110(17)
C26 0.053(2) 0.048(2) 0.043(2) -0.0051(18) -0.0081(19) -0.0210(19)
O1W 0.0562(17) 0.0594(17) 0.0323(14) -0.0120(13) -0.0041(13) -0.0070(15)
O1 0.0474(14) 0.0473(14) 0.0258(13) -0.0027(11) -0.0097(11) -0.0213(12)
O2W 0.186(4) 0.202(5) 0.111(4) 0.027(4) -0.016(4) -0.125(4)
O2 0.0507(15) 0.0436(14) 0.0330(14) 0.0009(12) -0.0022(12) -0.0235(12)
O3W 0.113(3) 0.085(3) 0.076(3) 0.018(2) -0.032(2) -0.035(2)
O3 0.0663(18) 0.0681(18) 0.0586(19) -0.0014(15) -0.0008(16) -0.0441(15)
O4W 0.073(2) 0.069(2) 0.086(2) -0.0140(18) -0.0236(19) -0.0174(18)
O4 0.0569(16) 0.0453(14) 0.0292(14) 0.0018(12) -0.0039(13) -0.0206(13)
O5W 0.088(2) 0.0528(17) 0.0403(17) 0.0029(14) -0.0108(16) -0.0216(16)
O5 0.0586(16) 0.0553(16) 0.0342(14) -0.0011(12) -0.0139(13) -0.0244(14)
O6 0.0656(17) 0.0495(15) 0.0373(15) 0.0019(12) -0.0083(13) -0.0321(13)
O7 0.0769(19) 0.0657(17) 0.0616(19) -0.0076(15) -0.0145(16) -0.0443(16)
O8 0.098(2) 0.0592(17) 0.0451(17) 0.0058(14) -0.0180(16) -0.0477(16)
N1 0.0458(18) 0.0408(17) 0.0242(15) -0.0052(13) -0.0023(14) -0.0132(15)
N2 0.0413(17) 0.0361(16) 0.0302(16) 0.0002(13) -0.0002(14) -0.0154(14)
N3 0.0386(16) 0.0358(15) 0.0216(14) -0.0065(12) 0.0001(13) -0.0137(13)
N4 0.0392(17) 0.0350(16) 0.0342(16) -0.0047(13) -0.0075(14) -0.0079(14)

loop_
_atom_type_symbol
_atom_type_description
_atom_type_scat_dispersion_real
_atom_type_scat_dispersion_imag
_atom_type_scat_source
C C 0.0033 0.0016 'International Tables Vol C Tables 4.2.6.8 and 6.1.1.4'
H H 0.0000 0.0000 'International Tables Vol C Tables 4.2.6.8 and 6.1.1.4'
N N 0.0061 0.0033 'International Tables Vol C Tables 4.2.6.8 and 6.1.1.4'
O O 0.0106 0.0060 'International Tables Vol C Tables 4.2.6.8 and 6.1.1.4'
Co Co 0.3494 0.9721 'International Tables Vol C Tables 4.2.6.8 and 6.1.1.4'

loop_
_geom_angle_atom_site_label_1
_geom_angle_atom_site_label_2
_geom_angle_atom_site_label_3
_geom_angle
_geom_angle_site_symmetry_1
_geom_angle_site_symmetry_3
_geom_angle_publ_flag
N3 Co1 N1 173.26(12) . . ?
N3 Co1 N2 100.49(12) . . ?
N1 Co1 N2 78.59(12) . . ?
N3 Co1 O1W 90.55(11) . . ?
N1 Co1 O1W 90.77(11) . . ?
N2 Co1 O1W 168.63(12) . . ?
N3 Co1 O1 75.74(11) . . ?
N1 Co1 O1 110.86(11) . . ?
N2 Co1 O1 89.56(10) . . ?
O1W Co1 O1 90.51(10) . . ?
N3 Co1 O4 75.83(11) . . ?
N1 Co1 O4 97.47(11) . . ?
N2 Co1 O4 90.99(11) . . ?
O1W Co1 O4 94.41(11) . . ?
O1 Co1 O4 151.18(10) . . ?
N1 C1 C2 123.2(4) . . ?
N1 C1 H1A 118.4 . . ?
C2 C1 H1A 118.4 . . ?
C3 C2 C1 119.0(4) . . ?
C3 C2 H2A 120.5 . . ?
C1 C2 H2A 120.5 . . ?
C2 C3 C4 120.0(4) . . ?
C2 C3 H3A 120.0 . . ?
C4 C3 H3A 120.0 . . ?
C3 C4 C12 117.6(4) . . ?
C3 C4 C5 124.0(4) . . ?
C12 C4 C5 118.3(4) . . ?
C6 C5 C4 121.7(4) . . ?
C6 C5 H5A 119.2 . . ?
C4 C5 H5A 119.2 . . ?
C5 C6 C7 121.6(4) . . ?
C5 C6 H6A 119.2 . . ?
C7 C6 H6A 119.2 . . ?
C8 C7 C11 117.7(4) . . ?
C8 C7 C6 124.6(4) . . ?
C11 C7 C6 117.7(4) . . ?
C9 C8 C7 119.9(4) . . ?
C9 C8 H8A 120.1 . . ?
C7 C8 H8A 120.1 . . ?
C8 C9 C10 119.1(4) . . ?
C8 C9 H9A 120.5 . . ?
C10 C9 H9A 120.5 . . ?
N2 C10 C9 123.1(4) . . ?
N2 C10 H10A 118.4 . . ?
C9 C10 H10A 118.4 . . ?
N2 C11 C7 122.5(3) . . ?
N2 C11 C12 116.6(3) . . ?
C7 C11 C12 120.8(4) . . ?
N1 C12 C4 122.0(3) . . ?
N1 C12 C11 118.2(3) . . ?
C4 C12 C11 119.8(3) . . ?
N3 C13 C14 120.8(3) . . ?
N3 C13 C18 113.3(3) . . ?
C14 C13 C18 125.9(4) . . ?
C13 C14 C15 118.0(4) . . ?
C13 C14 H14A 121.0 . . ?
C15 C14 H14A 121.0 . . ?
C16 C15 C14 120.7(4) . . ?
C16 C15 H15A 119.6 . . ?
C14 C15 H15A 119.6 . . ?
C15 C16 C17 118.1(3) . . ?
C15 C16 H16A 120.9 . . ?
C17 C16 H16A 120.9 . . ?
N3 C17 C16 120.7(4) . . ?
N3 C17 C19 111.8(3) . . ?
C16 C17 C19 127.5(3) . . ?
O3 C18 O4 125.7(4) . . ?
O3 C18 C13 118.5(4) . . ?
O4 C18 C13 115.8(3) . . ?
O1 C19 O2 124.0(4) . . ?
O1 C19 C17 117.1(3) . . ?
O2 C19 C17 118.8(3) . . ?
N4 C20 C21 122.6(4) . . ?
N4 C20 C25 113.9(3) . . ?
C21 C20 C25 123.5(3) . . ?
C22 C21 C20 118.2(4) . . ?
C22 C21 H21A 120.9 . . ?
C20 C21 H21A 120.9 . . ?
C21 C22 C23 120.3(4) . . ?
C21 C22 H22A 119.9 . . ?
C23 C22 H22A 119.9 . . ?
C24 C23 C22 117.5(4) . . ?
C24 C23 H23A 121.2 . . ?
C22 C23 H23A 121.2 . . ?
N4 C24 C23 123.1(4) . . ?
N4 C24 C26 116.1(4) . . ?
C23 C24 C26 120.8(4) . . ?
O5 C25 O6 123.6(4) . . ?
O5 C25 C20 122.9(3) . . ?
O6 C25 C20 113.6(3) . . ?
O7 C26 O8 120.2(4) . . ?
O7 C26 C24 123.1(4) . . ?
O8 C26 C24 116.7(4) . . ?
Co1 O1W H1WA 115(3) . . ?
Co1 O1W H1WB 110(2) . . ?
H1WA O1W H1WB 106(2) . . ?
C19 O1 Co1 115.8(2) . . ?
H2WA O2W H2WB 100(2) . . ?
H3WA O3W H3WB 105(3) . . ?
H4WA O4W H4WB 104(2) . . ?
C18 O4 Co1 115.9(2) . . ?
H5WA O5W H5WB 106(2) . . ?
C25 O6 H4A 114(3) . . ?
C26 O8 H7A 110(3) . . ?
C1 N1 C12 118.2(3) . . ?
C1 N1 Co1 128.4(3) . . ?
C12 N1 Co1 113.3(2) . . ?
C10 N2 C11 117.8(3) . . ?
C10 N2 Co1 129.2(3) . . ?
C11 N2 Co1 113.0(2) . . ?
C13 N3 C17 121.7(3) . . ?
C13 N3 Co1 118.8(2) . . ?
C17 N3 Co1 119.2(3) . . ?
C24 N4 C20 118.3(3) . . ?

loop_
_geom_bond_atom_site_label_1
_geom_bond_atom_site_label_2
_geom_bond_distance
_geom_bond_site_symmetry_2
_geom_bond_publ_flag
Co1 N3 2.038(3) . ?
Co1 N1 2.094(3) . ?
Co1 N2 2.121(3) . ?
Co1 O1W 2.132(3) . ?
Co1 O1 2.145(2) . ?
Co1 O4 2.158(3) . ?
C1 N1 1.327(5) . ?
C1 C2 1.396(6) . ?
C1 H1A 0.9300 . ?
C2 C3 1.360(6) . ?
C2 H2A 0.9300 . ?
C3 C4 1.398(6) . ?
C3 H3A 0.9300 . ?
C4 C12 1.414(5) . ?
C4 C5 1.425(6) . ?
C5 C6 1.331(6) . ?
C5 H5A 0.9300 . ?
C6 C7 1.443(6) . ?
C6 H6A 0.9300 . ?
C7 C8 1.386(6) . ?
C7 C11 1.401(5) . ?
C8 C9 1.361(6) . ?
C8 H8A 0.9300 . ?
C9 C10 1.400(6) . ?
C9 H9A 0.9300 . ?
C10 N2 1.312(5) . ?
C10 H10A 0.9300 . ?
C11 N2 1.366(5) . ?
C11 C12 1.414(5) . ?
C12 N1 1.359(5) . ?
C13 N3 1.328(5) . ?
C13 C14 1.376(5) . ?
C13 C18 1.504(5) . ?
C14 C15 1.393(5) . ?
C14 H14A 0.9300 . ?
C15 C16 1.374(6) . ?
C15 H15A 0.9300 . ?
C16 C17 1.380(5) . ?
C16 H16A 0.9300 . ?
C17 N3 1.338(4) . ?
C17 C19 1.496(5) . ?
C18 O3 1.241(5) . ?
C18 O4 1.262(5) . ?
C19 O1 1.255(4) . ?
C19 O2 1.262(4) . ?
C20 N4 1.335(5) . ?
C20 C21 1.387(5) . ?
C20 C25 1.493(6) . ?
C21 C22 1.364(7) . ?
C21 H21A 0.9300 . ?
C22 C23 1.386(6) . ?
C22 H22A 0.9300 . ?
C23 C24 1.381(6) . ?
C23 H23A 0.9300 . ?
C24 N4 1.332(5) . ?
C24 C26 1.493(5) . ?
C25 O5 1.212(5) . ?
C25 O6 1.308(4) . ?
C26 O7 1.203(5) . ?
C26 O8 1.321(5) . ?
O1W H1WA 0.816(13) . ?
O1W H1WB 0.817(15) . ?
O2W H2WA 0.851(18) . ?
O2W H2WB 0.83(4) . ?
O3W H3WA 0.814(15) . ?
O3W H3WB 0.820(17) . ?
O4W H4WA 0.817(16) . ?
O4W H4WB 0.825(17) . ?
O5W H5WA 0.820(15) . ?
O5W H5WB 0.813(16) . ?
O6 H4A 0.91(5) . ?
O8 H7A 0.81(4) . ?

loop_
_geom_hbond_atom_site_label_D
_geom_hbond_atom_site_label_H
_geom_hbond_atom_site_label_A
_geom_hbond_distance_DH
_geom_hbond_distance_HA
_geom_hbond_distance_DA
_geom_hbond_angle_DHA
_geom_hbond_site_symmetry_A
O1W H1WA O2 0.816(13) 2.189(15) 2.947(4) 155(3) 2_665
O1W H1WA O5 0.816(13) 2.65(3) 3.180(4) 124(3) 2_665
O1W H1WB O4W 0.817(15) 2.035(15) 2.838(4) 168(3) .
O2W H2WA O2W 0.851(18) 2.52(6) 2.848(11) 104(5) 2_774
O2W H2WB O3 0.83(4) 2.13(4) 2.843(6) 144(5) .
O3W H3WA O4 0.814(15) 2.112(17) 2.917(4) 170(3) .
O3W H3WB O2W 0.820(17) 1.951(19) 2.730(7) 159(3) 2_774
O4W H4WA O3W 0.817(16) 2.127(16) 2.911(5) 161(3) 2_674
O4W H4WB O5W 0.825(17) 2.111(19) 2.891(5) 157(3) 2_665
O5W H5WA O3 0.820(15) 2.18(2) 2.963(4) 159(3) 2_665
O5W H5WB O5 0.813(16) 1.997(18) 2.802(4) 170(3) .
O6 H4A O2 0.91(5) 1.66(5) 2.568(4) 174(4) .
O6 H4A O1 0.91(5) 2.53(5) 3.150(4) 126(4) .
O8 H7A O5W 0.81(4) 2.01(4) 2.749(5) 152(4) .
O8 H7A N4 0.81(4) 2.20(4) 2.673(4) 118(4) .
